data_7105259
loop_
_publ_author_name
'Sun, Daofeng'
'Ma, Shengqian'
'Simmons, Jason M.'
'Li, Jian-Rong'
'Yuan, Daqiang'
'Zhou, Hong-Cai'

_publ_section_title
;
 An unusual case of symmetry-preserving isomerism
;
_journal_issue 8
_journal_name_full 'Chemical Communications'
_journal_page_first 1329
_journal_paper_doi 10.1039/b920995f
_journal_volume 46
_journal_year 2010
_chemical_formula_moiety 'Cu9 (C18H6O8)4.5 (H2O)9'
_chemical_formula_sum 'C81 H45 Cu9 O45'
_chemical_formula_weight 2310.03
_chemical_melting_point ?
_chemical_name_common PCN-16
_chemical_name_systematic
;
?
;
_space_group_IT_number 166
_symmetry_cell_setting trigonal
_symmetry_space_group_name_Hall '-R 3 2"'
_symmetry_space_group_name_H-M 'R -3 m :H'
_atom_sites_solution_hydrogens geom
_atom_sites_solution_primary direct
_atom_sites_solution_secondary difmap
_audit_creation_method SHELXL-97
_cell_angle_alpha 90.00
_cell_angle_beta 90.00
_cell_angle_gamma 120.00
_cell_formula_units_Z 2
_cell_length_a 18.837(8)
_cell_length_b 18.837(8)
_cell_length_c 32.120(18)
_cell_measurement_reflns_used 2781
_cell_measurement_temperature 213(2)
_cell_measurement_theta_max 26.385
_cell_measurement_theta_min 2.801
_cell_volume 9870(8)
_computing_cell_refinement 'Bruker SMART'
_computing_data_collection 'Bruker SMART'
_computing_data_reduction 'Bruker SAINT'
_computing_molecular_graphics 'Bruker SHELXTL'
_computing_publication_material 'Bruker SHELXTL'
_computing_structure_refinement 'SHELXL-97 (Sheldrick, 2008)'
_computing_structure_solution 'SHELXS-97 (Sheldrick, 2008)'
_diffrn_ambient_temperature 213(2)
_diffrn_measured_fraction_theta_full 0.982
_diffrn_measured_fraction_theta_max 0.982
_diffrn_measurement_device_type 'CCD area detector'
_diffrn_measurement_method 'phi and omega scans'
_diffrn_radiation_monochromator graphite
_diffrn_radiation_source 'fine-focus sealed tube'
_diffrn_radiation_type MoK\a
_diffrn_radiation_wavelength 0.71073
_diffrn_reflns_av_R_equivalents 0.0000
_diffrn_reflns_av_sigmaI/netI 0.0564
_diffrn_reflns_limit_h_max 0
_diffrn_reflns_limit_h_min -23
_diffrn_reflns_limit_k_max 23
_diffrn_reflns_limit_k_min 0
_diffrn_reflns_limit_l_max 40
_diffrn_reflns_limit_l_min 0
_diffrn_reflns_number 2433
_diffrn_reflns_theta_full 26.41
_diffrn_reflns_theta_max 26.41
_diffrn_reflns_theta_min 1.78
_exptl_absorpt_coefficient_mu 0.994
_exptl_absorpt_correction_T_max 0.9247
_exptl_absorpt_correction_T_min 0.8985
_exptl_absorpt_correction_type multi-scan
_exptl_absorpt_process_details sadabs
_exptl_crystal_colour blue
_exptl_crystal_density_diffrn 0.777
_exptl_crystal_density_meas ?
_exptl_crystal_density_method 'not measured'
_exptl_crystal_description block
_exptl_crystal_F_000 2304
_exptl_crystal_size_max 0.11
_exptl_crystal_size_mid 0.10
_exptl_crystal_size_min 0.08
_platon_squeeze_details
;
;
_refine_diff_density_max 0.446
_refine_diff_density_min -0.248
_refine_diff_density_rms 0.062
_refine_ls_extinction_method none
_refine_ls_goodness_of_fit_ref 0.859
_refine_ls_hydrogen_treatment constr
_refine_ls_matrix_type full
_refine_ls_number_parameters 76
_refine_ls_number_reflns 2433
_refine_ls_number_restraints 0
_refine_ls_restrained_S_all 0.859
_refine_ls_R_factor_all 0.0551
_refine_ls_R_factor_gt 0.0429
_refine_ls_shift/su_max 0.001
_refine_ls_shift/su_mean 0.000
_refine_ls_structure_factor_coef Fsqd
_refine_ls_weighting_details 'calc w=1/[\s^2^(Fo^2^)+(0.0575P)^2^+0.0000P] where P=(Fo^2^+2Fc^2^)/3'
_refine_ls_weighting_scheme calc
_refine_ls_wR_factor_gt 0.0987
_refine_ls_wR_factor_ref 0.1012
_reflns_number_gt 1646
_reflns_number_total 2433
_reflns_threshold_expression >2sigma(I)
_cod_data_source_file b920995f.txt
_cod_data_source_block pcn16
_cod_depositor_comments
;
The following automatic conversions were performed:

'_chemical_melting_point' value 'NOT MEASURED' was changed to '?' -
the value is undefined or not given.

Automatic conversion script
Id: cif_fix_values 1646 2011-03-28 12:23:43Z adriana 

The following automatic conversions were performed:

'_exptl_crystal_density_meas' value 'none' was changed to '?' - the
value is perceived as not measured.

Automatic conversion script
Id: cif_fix_values 3008 2015-01-20 13:52:24Z robertas 
;
_cod_original_sg_symbol_H-M R-3m
_cod_database_code 7105259

loop_
_symmetry_equiv_pos_as_xyz
'x, y, z'
'-y, x-y, z'
'-x+y, -x, z'
'x-y, -y, -z'
'-x, -x+y, -z'
'y, x, -z'
'x+2/3, y+1/3, z+1/3'
'-y+2/3, x-y+1/3, z+1/3'
'-x+y+2/3, -x+1/3, z+1/3'
'x-y+2/3, -y+1/3, -z+1/3'
'-x+2/3, -x+y+1/3, -z+1/3'
'y+2/3, x+1/3, -z+1/3'
'x+1/3, y+2/3, z+2/3'
'-y+1/3, x-y+2/3, z+2/3'
'-x+y+1/3, -x+2/3, z+2/3'
'x-y+1/3, -y+2/3, -z+2/3'
'-x+1/3, -x+y+2/3, -z+2/3'
'y+1/3, x+2/3, -z+2/3'
'-x, -y, -z'
'y, -x+y, -z'
'x-y, x, -z'
'-x+y, y, z'
'x, x-y, z'
'-y, -x, z'
'-x+2/3, -y+1/3, -z+1/3'
'y+2/3, -x+y+1/3, -z+1/3'
'x-y+2/3, x+1/3, -z+1/3'
'-x+y+2/3, y+1/3, z+1/3'
'x+2/3, x-y+1/3, z+1/3'
'-y+2/3, -x+1/3, z+1/3'
'-x+1/3, -y+2/3, -z+2/3'
'y+1/3, -x+y+2/3, -z+2/3'
'x-y+1/3, x+2/3, -z+2/3'
'-x+y+1/3, y+2/3, z+2/3'
'x+1/3, x-y+2/3, z+2/3'
'-y+1/3, -x+2/3, z+2/3'

loop_
_atom_site_label
_atom_site_type_symbol
_atom_site_fract_x
_atom_site_fract_y
_atom_site_fract_z
_atom_site_U_iso_or_equiv
_atom_site_adp_type
_atom_site_occupancy
_atom_site_symmetry_multiplicity
_atom_site_calc_flag
_atom_site_refinement_flags
_atom_site_disorder_assembly
_atom_site_disorder_group
Cu1 Cu -0.04498(2) 0.477511(12) 0.465271(12) 0.04183(17) Uani 1 2 d S . .
O1 O 0.03412(11) 0.59006(12) 0.44910(6) 0.0644(6) Uani 1 1 d . . .
O2 O 0.11082(11) 0.62753(11) 0.50701(6) 0.0621(5) Uani 1 1 d . . .
O3 O -0.1048(3) 0.44760(13) 0.40630(10) 0.1195(14) Uani 1 2 d S . .
C1 C 0.1738(2) 0.8262(2) 0.35011(16) 0.0924(17) Uani 1 2 d S . .
C2 C 0.22499(13) 0.77501(13) 0.47028(12) 0.0584(10) Uani 1 2 d S . .
H2 H 0.2364 0.7636 0.4971 0.070 Uiso 1 2 calc SR . .
C3 C 0.15297(17) 0.71960(17) 0.45075(9) 0.0596(7) Uani 1 1 d . . .
C4 C 0.19051(16) 0.80949(16) 0.39104(15) 0.0795(14) Uani 1 2 d S . .
C5 C 0.13502(19) 0.73630(19) 0.41130(9) 0.0747(10) Uani 1 1 d . . .
H5 H 0.0858 0.6987 0.3981 0.090 Uiso 1 1 calc R . .
C7 C 0.09436(16) 0.64038(17) 0.47101(9) 0.0551(7) Uani 1 1 d . . .

loop_
_atom_site_aniso_label
_atom_site_aniso_U_11
_atom_site_aniso_U_22
_atom_site_aniso_U_33
_atom_site_aniso_U_23
_atom_site_aniso_U_13
_atom_site_aniso_U_12
Cu1 0.0277(2) 0.0498(2) 0.0407(2) -0.00213(9) -0.00427(18) 0.01384(12)
O1 0.0465(11) 0.0572(12) 0.0621(11) 0.0067(10) -0.0087(9) 0.0054(10)
O2 0.0500(12) 0.0538(12) 0.0604(11) 0.0086(9) -0.0054(9) 0.0094(9)
O3 0.124(3) 0.144(3) 0.084(2) -0.0316(11) -0.063(2) 0.0622(16)
C1 0.078(2) 0.078(2) 0.082(3) 0.0207(17) -0.0207(17) 0.009(3)
C2 0.0531(17) 0.0531(17) 0.063(2) 0.0029(10) -0.0029(10) 0.022(2)
C3 0.0495(17) 0.0476(16) 0.0645(17) 0.0067(14) -0.0058(14) 0.0115(14)
C4 0.068(2) 0.068(2) 0.071(3) 0.0162(14) -0.0162(14) 0.010(2)
C5 0.0521(18) 0.0572(19) 0.078(2) 0.0120(16) -0.0164(16) -0.0005(15)
C7 0.0399(15) 0.0515(16) 0.0649(17) 0.0008(14) 0.0057(13) 0.0161(14)

loop_
_atom_type_symbol
_atom_type_description
_atom_type_scat_dispersion_real
_atom_type_scat_dispersion_imag
_atom_type_scat_source
C C 0.0033 0.0016 'International Tables Vol C Tables 4.2.6.8 and 6.1.1.4'
H H 0.0000 0.0000 'International Tables Vol C Tables 4.2.6.8 and 6.1.1.4'
O O 0.0106 0.0060 'International Tables Vol C Tables 4.2.6.8 and 6.1.1.4'
Cu Cu 0.3201 1.2651 'International Tables Vol C Tables 4.2.6.8 and 6.1.1.4'

loop_
_geom_angle_atom_site_label_1
_geom_angle_atom_site_label_2
_geom_angle_atom_site_label_3
_geom_angle
_geom_angle_site_symmetry_1
_geom_angle_site_symmetry_3
_geom_angle_publ_flag
O2 Cu1 O2 88.48(12) 19_566 5_556 ?
O2 Cu1 O1 89.70(9) 19_566 23_565 ?
O2 Cu1 O1 167.36(8) 5_556 23_565 ?
O2 Cu1 O1 167.36(8) 19_566 . ?
O2 Cu1 O1 89.70(9) 5_556 . ?
O1 Cu1 O1 89.34(13) 23_565 . ?
O2 Cu1 O3 98.85(10) 19_566 . ?
O2 Cu1 O3 98.85(10) 5_556 . ?
O1 Cu1 O3 93.78(10) 23_565 . ?
O1 Cu1 O3 93.79(10) . . ?
O2 Cu1 Cu1 85.47(6) 19_566 19_566 ?
O2 Cu1 Cu1 85.47(6) 5_556 19_566 ?
O1 Cu1 Cu1 81.92(6) 23_565 19_566 ?
O1 Cu1 Cu1 81.91(6) . 19_566 ?
O3 Cu1 Cu1 173.92(12) . 19_566 ?
C7 O1 Cu1 125.11(18) . . ?
C7 O2 Cu1 121.70(18) . 19_566 ?
C1 C1 C4 179.0(10) 31_565 . ?
C3 C2 C3 120.7(4) 24_665 . ?
C3 C2 H2 119.6 24_665 . ?
C3 C2 H2 119.7 . . ?
C2 C3 C5 120.1(3) . . ?
C2 C3 C7 121.0(3) . . ?
C5 C3 C7 118.9(3) . . ?
C5 C4 C5 119.1(4) . 24_665 ?
C5 C4 C1 120.4(2) . . ?
C5 C4 C1 120.4(2) 24_665 . ?
C3 C5 C4 119.9(3) . . ?
C3 C5 H5 120.0 . . ?
C4 C5 H5 120.0 . . ?
O2 C7 O1 125.7(3) . . ?
O2 C7 C3 117.8(2) . . ?
O1 C7 C3 116.4(3) . . ?

loop_
_geom_bond_atom_site_label_1
_geom_bond_atom_site_label_2
_geom_bond_distance
_geom_bond_site_symmetry_2
_geom_bond_publ_flag
Cu1 O2 1.9473(19) 5_556 ?
Cu1 O1 1.956(2) . ?
Cu1 O3 2.131(3) . ?
O1 C7 1.267(3) . ?
O2 C7 1.252(3) . ?
C1 C1 1.175(9) 31_565 ?
C1 C4 1.423(6) . ?
C2 C3 1.381(3) 24_665 ?
C2 C3 1.381(3) . ?
C2 H2 0.9400 . ?
C3 C5 1.387(4) . ?
C3 C7 1.491(4) . ?
C4 C5 1.406(4) . ?
C4 C5 1.406(4) 24_665 ?
C5 H5 0.9400 . ?

loop_
_geom_torsion_atom_site_label_1
_geom_torsion_atom_site_label_2
_geom_torsion_atom_site_label_3
_geom_torsion_atom_site_label_4
_geom_torsion
_geom_torsion_site_symmetry_1
_geom_torsion_site_symmetry_2
_geom_torsion_site_symmetry_3
_geom_torsion_site_symmetry_4
_geom_torsion_publ_flag
O2 Cu1 O1 C7 6.0(5) 19_566 . . . ?
O2 Cu1 O1 C7 87.7(2) 5_556 . . . ?
O1 Cu1 O1 C7 -79.7(2) 23_565 . . . ?
O3 Cu1 O1 C7 -173.4(2) . . . . ?
Cu1 Cu1 O1 C7 2.2(2) 19_566 . . . ?
C3 C2 C3 C5 -0.8(6) 24_665 . . . ?
C3 C2 C3 C7 177.7(2) 24_665 . . . ?
C2 C3 C5 C4 0.4(6) . . . . ?
C7 C3 C5 C4 -178.1(4) . . . . ?
C5 C4 C5 C3 -0.1(7) 24_665 . . . ?
C1 C4 C5 C3 178.2(5) . . . . ?
Cu1 O2 C7 O1 2.0(4) 19_566 . . . ?
Cu1 O2 C7 C3 -173.99(19) 19_566 . . . ?
Cu1 O1 C7 O2 -3.3(4) . . . . ?
Cu1 O1 C7 C3 172.78(19) . . . . ?
C2 C3 C7 O2 3.2(4) . . . . ?
C5 C3 C7 O2 -178.3(3) . . . . ?
C2 C3 C7 O1 -173.2(3) . . . . ?
C5 C3 C7 O1 5.3(4) . . . . ?

loop_
_platon_squeeze_void_nr
_platon_squeeze_void_average_x
_platon_squeeze_void_average_y
_platon_squeeze_void_average_z
_platon_squeeze_void_volume
_platon_squeeze_void_count_electrons
_platon_squeeze_void_content
1 -0.031 -0.020 -0.002 6771 1891 ' '
